data_7058210
loop_
_publ_author_name
'Ishi-i, Tsutomu'
'Tanaka, Honoka'
'Youfu, Ryusuke'
'Aizawa, Naoya'
'Yasuda, Takuma'
'Kato, Shin-ichiro'
'Matsumoto, Taisuke'

_publ_section_title
;
 Mechanochromic fluorescence based on a combination of acceptor and bulky
 donor moieties: tuning emission color and regulating emission change
 direction
;
_journal_issue 13
_journal_name_full 'New Journal of Chemistry'
_journal_page_first 4998
_journal_paper_doi 10.1039/C8NJ06050A
_journal_volume 43
_journal_year 2019
_chemical_formula_moiety 'C31 H23 N3 O S'
_chemical_formula_sum 'C31 H23 N3 O S'
_chemical_formula_weight 485.60
_space_group_crystal_system triclinic
_space_group_IT_number 2
_space_group_name_Hall '-P 1'
_space_group_name_H-M_alt 'P -1'
_symmetry_space_group_name_Hall '-P 1'
_symmetry_space_group_name_H-M 'P -1'
_atom_sites_solution_hydrogens geom
_atom_sites_solution_primary direct
_atom_sites_solution_secondary difmap
_audit_update_record
;
2018-09-27 deposited with the CCDC.    2019-02-25 downloaded from the CCDC.
;
_cell_angle_alpha 97.060(11)
_cell_angle_beta 101.514(10)
_cell_angle_gamma 110.082(10)
_cell_formula_units_Z 4
_cell_length_a 9.7257(6)
_cell_length_b 13.5406(10)
_cell_length_c 19.916(2)
_cell_measurement_reflns_used 8701
_cell_measurement_temperature 123
_cell_measurement_theta_max 30.88
_cell_measurement_theta_min 2.31
_cell_volume 2360.9(4)
_computing_cell_refinement CrystalClear
_computing_data_collection 'CrystalClear (Rigaku Inc., 2008)'
_computing_data_reduction CrystalClear
_computing_molecular_graphics 'CrystalStructure 4.2.2'
_computing_publication_material 'CrystalStructure 4.2.2 (Rigaku, 2016)'
_computing_structure_refinement 'SHELXL Version 2014/7 (Sheldrick, 2008)'
_computing_structure_solution 'Il Milione (Burla, et al., 2007)'
_diffrn_ambient_temperature 123
_diffrn_detector_area_resol_mean 14.222
_diffrn_measured_fraction_theta_full 0.995
_diffrn_measured_fraction_theta_max 0.988
_diffrn_measurement_device_type 'Rigaku Saturn724'
_diffrn_measurement_method \w
_diffrn_radiation_type 'Mo K\a'
_diffrn_radiation_wavelength 0.71075
_diffrn_reflns_av_R_equivalents 0.0660
_diffrn_reflns_Laue_measured_fraction_full 0.995
_diffrn_reflns_Laue_measured_fraction_max 0.988
_diffrn_reflns_limit_h_max 12
_diffrn_reflns_limit_h_min -11
_diffrn_reflns_limit_k_max 16
_diffrn_reflns_limit_k_min -17
_diffrn_reflns_limit_l_max 25
_diffrn_reflns_limit_l_min -25
_diffrn_reflns_number 31195
_diffrn_reflns_point_group_measured_fraction_full 0.995
_diffrn_reflns_point_group_measured_fraction_max 0.988
_diffrn_reflns_theta_full 25.242
_diffrn_reflns_theta_max 27.486
_diffrn_reflns_theta_min 3.164
_diffrn_standards_number 0
_exptl_absorpt_coefficient_mu 0.168
_exptl_absorpt_correction_T_max 0.997
_exptl_absorpt_correction_T_min 0.895
_exptl_absorpt_correction_type multi-scan
_exptl_absorpt_process_details 'REQAB (Rigaku, 1998)'
_exptl_crystal_colour yellow
_exptl_crystal_density_diffrn 1.366
_exptl_crystal_density_method 'not measured'
_exptl_crystal_description platelet
_exptl_crystal_F_000 1016.00
_exptl_crystal_size_max 0.160
_exptl_crystal_size_mid 0.120
_exptl_crystal_size_min 0.020
_refine_diff_density_max 0.49
_refine_diff_density_min -0.70
_refine_ls_extinction_method none
_refine_ls_goodness_of_fit_ref 1.169
_refine_ls_hydrogen_treatment constr
_refine_ls_number_parameters 651
_refine_ls_number_reflns 10707
_refine_ls_number_restraints 0
_refine_ls_R_factor_all 0.0902
_refine_ls_R_factor_gt 0.0735
_refine_ls_shift/su_max 0.000
_refine_ls_structure_factor_coef Fsqd
_refine_ls_weighting_details 'w = 1/[\s^2^(Fo^2^)+(0.0592P)^2^+1.0314P] where P=(Fo^2^+2Fc^2^)/3'
_refine_ls_weighting_scheme calc
_refine_ls_wR_factor_gt 0.1541
_refine_ls_wR_factor_ref 0.1647
_reflns_Friedel_coverage 0.000
_reflns_number_gt 8871
_reflns_number_total 10707
_reflns_threshold_expression F^2^>2.0\s(F^2^)
_cod_data_source_file c8nj06050a2.cif
_cod_data_source_block ishi-i1701a
_cod_depositor_comments 'Adding full bibliography for 7058206--7058213.cif.'
_cod_database_code 7058210

loop_
_space_group_symop_id
_space_group_symop_operation_xyz
1 +X,+Y,+Z
2 -X,-Y,-Z

loop_
_atom_site_label
_atom_site_type_symbol
_atom_site_fract_x
_atom_site_fract_y
_atom_site_fract_z
_atom_site_U_iso_or_equiv
_atom_site_adp_type
_atom_site_occupancy
_atom_site_site_symmetry_order
_atom_site_calc_flag
_atom_site_refinement_flags_posn
_atom_site_refinement_flags_adp
S1 S 1.01970(7) 0.91132(5) 0.57388(3) 0.02595(16) Uani 1 1 d . .
S2 S 0.58971(9) 0.94111(5) 0.58051(3) 0.03520(18) Uani 1 1 d . .
O1 O 1.3324(2) 0.53911(13) 0.79772(9) 0.0282(4) Uani 1 1 d . .
O2 O 0.82450(19) 0.53632(13) 0.79932(8) 0.0270(4) Uani 1 1 d . .
N1 N 1.0224(2) 0.88745(15) 0.49275(10) 0.0243(4) Uani 1 1 d . .
N2 N 1.0886(2) 0.82820(16) 0.60436(10) 0.0247(4) Uani 1 1 d . .
N3 N 0.9334(2) 0.87794(15) 0.16050(10) 0.0238(4) Uani 1 1 d . .
N4 N 0.5639(2) 0.90477(16) 0.49725(10) 0.0284(5) Uani 1 1 d . .
N5 N 0.6303(2) 0.84518(16) 0.60866(10) 0.0279(5) Uani 1 1 d . .
N6 N 0.4302(2) 0.86604(15) 0.15616(10) 0.0235(4) Uani 1 1 d . .
C1 C 1.0801(3) 0.81002(18) 0.48591(12) 0.0218(5) Uani 1 1 d . .
C2 C 1.1197(3) 0.77664(18) 0.55022(12) 0.0223(5) Uani 1 1 d . .
C3 C 1.1834(3) 0.69530(18) 0.55401(12) 0.0232(5) Uani 1 1 d . .
C4 C 1.2095(3) 0.65675(19) 0.49249(12) 0.0247(5) Uani 1 1 d . .
H4 H 1.2567 0.6058 0.4928 0.030 Uiso 1 1 calc R U
C5 C 1.1698(3) 0.68906(19) 0.42884(12) 0.0237(5) Uani 1 1 d . .
H5 H 1.1906 0.6579 0.3885 0.028 Uiso 1 1 calc R U
C6 C 1.1028(3) 0.76306(18) 0.42210(12) 0.0217(5) Uani 1 1 d . .
C7 C 1.2153(3) 0.65311(19) 0.61773(12) 0.0221(5) Uani 1 1 d . .
C8 C 1.2759(3) 0.71972(19) 0.68496(12) 0.0249(5) Uani 1 1 d . .
H8 H 1.2926 0.7939 0.6902 0.030 Uiso 1 1 calc R U
C9 C 1.3117(3) 0.67906(19) 0.74356(12) 0.0240(5) Uani 1 1 d . .
H9 H 1.3525 0.7253 0.7886 0.029 Uiso 1 1 calc R U
C10 C 1.2879(3) 0.57023(19) 0.73665(12) 0.0218(5) Uani 1 1 d . .
C11 C 1.2222(3) 0.50158(19) 0.67116(12) 0.0247(5) Uani 1 1 d . .
H11 H 1.2016 0.4268 0.6664 0.030 Uiso 1 1 calc R U
C12 C 1.1872(3) 0.54377(18) 0.61285(12) 0.0234(5) Uani 1 1 d . .
H12 H 1.1427 0.4967 0.5682 0.028 Uiso 1 1 calc R U
C13 C 1.3307(4) 0.4326(2) 0.79157(14) 0.0362(6) Uani 1 1 d . .
H13A H 1.3889 0.4212 0.7586 0.043 Uiso 1 1 calc R U
H13B H 1.2258 0.3807 0.7744 0.043 Uiso 1 1 calc R U
H13C H 1.3762 0.4227 0.8375 0.043 Uiso 1 1 calc R U
C14 C 1.0561(3) 0.79093(18) 0.35427(12) 0.0212(5) Uani 1 1 d . .
C15 C 0.9299(3) 0.81977(18) 0.33755(12) 0.0219(5) Uani 1 1 d . .
H15 H 0.8728 0.8222 0.3708 0.026 Uiso 1 1 calc R U
C16 C 0.8874(3) 0.84483(19) 0.27314(12) 0.0239(5) Uani 1 1 d . .
H16 H 0.8012 0.8638 0.2627 0.029 Uiso 1 1 calc R U
C17 C 0.9700(3) 0.84250(18) 0.22324(12) 0.0219(5) Uani 1 1 d . .
C18 C 1.0921(3) 0.80978(18) 0.23858(12) 0.0220(5) Uani 1 1 d . .
H18 H 1.1464 0.8042 0.2045 0.026 Uiso 1 1 calc R U
C19 C 1.1344(3) 0.78547(18) 0.30287(12) 0.0233(5) Uani 1 1 d . .
H19 H 1.2189 0.7645 0.3126 0.028 Uiso 1 1 calc R U
C20 C 0.9157(3) 0.97867(18) 0.16615(12) 0.0232(5) Uani 1 1 d . .
C21 C 0.8158(3) 0.99837(19) 0.11414(13) 0.0255(5) Uani 1 1 d . .
H21 H 0.7560 0.9432 0.0741 0.031 Uiso 1 1 calc R U
C22 C 0.8026(3) 1.0976(2) 0.12010(14) 0.0306(6) Uani 1 1 d . .
H22 H 0.7365 1.1108 0.0834 0.037 Uiso 1 1 calc R U
C23 C 0.8853(3) 1.1775(2) 0.17942(14) 0.0315(6) Uani 1 1 d . .
H23 H 0.8755 1.2453 0.1838 0.038 Uiso 1 1 calc R U
C24 C 0.9822(3) 1.15778(19) 0.23210(14) 0.0305(6) Uani 1 1 d . .
H24 H 1.0376 1.2119 0.2732 0.037 Uiso 1 1 calc R U
C25 C 0.9994(3) 1.05984(19) 0.22566(13) 0.0263(5) Uani 1 1 d . .
H25 H 1.0683 1.0479 0.2617 0.032 Uiso 1 1 calc R U
C26 C 0.9253(3) 0.81775(19) 0.09521(12) 0.0229(5) Uani 1 1 d . .
C27 C 0.8785(3) 0.70590(19) 0.08430(13) 0.0264(5) Uani 1 1 d . .
H27 H 0.8592 0.6707 0.1218 0.032 Uiso 1 1 calc R U
C28 C 0.8601(3) 0.6459(2) 0.01894(14) 0.0315(6) Uani 1 1 d . .
H28 H 0.8304 0.5701 0.0124 0.038 Uiso 1 1 calc R U
C29 C 0.8846(3) 0.6959(2) -0.03678(13) 0.0305(6) Uani 1 1 d . .
H29 H 0.8663 0.6545 -0.0821 0.037 Uiso 1 1 calc R U
C30 C 0.9362(3) 0.8071(2) -0.02543(13) 0.0303(6) Uani 1 1 d . .
H30 H 0.9553 0.8421 -0.0630 0.036 Uiso 1 1 calc R U
C31 C 0.9601(3) 0.8678(2) 0.04019(13) 0.0275(5) Uani 1 1 d . .
H31 H 1.0005 0.9440 0.0478 0.033 Uiso 1 1 calc R U
C32 C 0.5866(3) 0.81176(18) 0.48737(12) 0.0220(5) Uani 1 1 d . .
C33 C 0.6235(3) 0.77642(18) 0.55164(12) 0.0232(5) Uani 1 1 d . .
C34 C 0.6514(3) 0.67905(18) 0.55202(12) 0.0216(5) Uani 1 1 d . .
C35 C 0.6359(3) 0.62185(19) 0.48692(12) 0.0254(5) Uani 1 1 d . .
H35 H 0.6510 0.5559 0.4843 0.031 Uiso 1 1 calc R U
C36 C 0.5989(3) 0.65603(19) 0.42383(12) 0.0248(5) Uani 1 1 d . .
H36 H 0.5900 0.6117 0.3811 0.030 Uiso 1 1 calc R U
C37 C 0.5749(2) 0.75025(18) 0.42098(12) 0.0216(5) Uani 1 1 d . .
C38 C 0.6973(3) 0.64242(18) 0.61671(12) 0.0214(5) Uani 1 1 d . .
C39 C 0.6297(3) 0.64694(19) 0.67252(12) 0.0249(5) Uani 1 1 d . .
H39 H 0.5525 0.6754 0.6694 0.030 Uiso 1 1 calc R U
C40 C 0.6741(3) 0.61033(19) 0.73218(13) 0.0252(5) Uani 1 1 d . .
H40 H 0.6263 0.6132 0.7692 0.030 Uiso 1 1 calc R U
C41 C 0.7885(3) 0.56946(18) 0.73801(12) 0.0228(5) Uani 1 1 d . .
C42 C 0.8574(3) 0.56432(18) 0.68373(12) 0.0225(5) Uani 1 1 d . .
H42 H 0.9356 0.5368 0.6874 0.027 Uiso 1 1 calc R U
C43 C 0.8108(3) 0.59994(18) 0.62385(12) 0.0227(5) Uani 1 1 d . .
H43 H 0.8574 0.5953 0.5866 0.027 Uiso 1 1 calc R U
C44 C 0.9415(3) 0.4941(2) 0.80777(13) 0.0308(6) Uani 1 1 d . .
H44A H 1.0363 0.5491 0.8054 0.037 Uiso 1 1 calc R U
H44B H 0.9127 0.4310 0.7703 0.037 Uiso 1 1 calc R U
H44C H 0.9558 0.4734 0.8533 0.037 Uiso 1 1 calc R U
C45 C 0.5387(3) 0.78369(18) 0.35401(12) 0.0214(5) Uani 1 1 d . .
C46 C 0.5888(3) 0.89095(19) 0.34686(12) 0.0226(5) Uani 1 1 d . .
H46 H 0.6459 0.9461 0.3872 0.027 Uiso 1 1 calc R U
C47 C 0.5572(3) 0.91911(19) 0.28235(12) 0.0225(5) Uani 1 1 d . .
H47 H 0.5961 0.9925 0.2791 0.027 Uiso 1 1 calc R U
C48 C 0.4688(3) 0.84033(18) 0.22207(12) 0.0211(5) Uani 1 1 d . .
C49 C 0.4184(3) 0.73257(18) 0.22836(12) 0.0225(5) Uani 1 1 d . .
H49 H 0.3593 0.6776 0.1881 0.027 Uiso 1 1 calc R U
C50 C 0.4538(3) 0.70541(18) 0.29254(12) 0.0216(5) Uani 1 1 d . .
H50 H 0.4197 0.6317 0.2952 0.026 Uiso 1 1 calc R U
C51 C 0.4081(3) 0.96305(18) 0.14811(12) 0.0225(5) Uani 1 1 d . .
C52 C 0.4315(3) 1.0043(2) 0.08840(13) 0.0278(5) Uani 1 1 d . .
H52 H 0.4630 0.9679 0.0543 0.033 Uiso 1 1 calc R U
C53 C 0.4090(3) 1.0980(2) 0.07858(14) 0.0333(6) Uani 1 1 d . .
H53 H 0.4252 1.1250 0.0378 0.040 Uiso 1 1 calc R U
C54 C 0.3633(3) 1.1524(2) 0.12755(14) 0.0332(6) Uani 1 1 d . .
H54 H 0.3485 1.2166 0.1208 0.040 Uiso 1 1 calc R U
C55 C 0.3395(3) 1.1119(2) 0.18652(14) 0.0314(6) Uani 1 1 d . .
H55 H 0.3078 1.1487 0.2203 0.038 Uiso 1 1 calc R U
C56 C 0.3611(3) 1.01825(19) 0.19696(13) 0.0271(5) Uani 1 1 d . .
H56 H 0.3438 0.9915 0.2377 0.032 Uiso 1 1 calc R U
C57 C 0.4046(3) 0.78866(18) 0.09400(12) 0.0227(5) Uani 1 1 d . .
C58 C 0.5157(3) 0.74922(19) 0.08532(12) 0.0249(5) Uani 1 1 d . .
H58 H 0.6073 0.7714 0.1211 0.030 Uiso 1 1 calc R U
C59 C 0.4925(3) 0.6771(2) 0.02409(13) 0.0295(6) Uani 1 1 d . .
H59 H 0.5677 0.6493 0.0183 0.035 Uiso 1 1 calc R U
C60 C 0.3596(3) 0.6458(2) -0.02846(13) 0.0305(6) Uani 1 1 d . .
H60 H 0.3448 0.5982 -0.0708 0.037 Uiso 1 1 calc R U
C61 C 0.2485(3) 0.6842(2) -0.01899(13) 0.0310(6) Uani 1 1 d . .
H61 H 0.1567 0.6619 -0.0547 0.037 Uiso 1 1 calc R U
C62 C 0.2702(3) 0.7549(2) 0.04210(13) 0.0279(5) Uani 1 1 d . .
H62 H 0.1930 0.7803 0.0485 0.034 Uiso 1 1 calc R U

loop_
_atom_site_aniso_label
_atom_site_aniso_U_11
_atom_site_aniso_U_22
_atom_site_aniso_U_33
_atom_site_aniso_U_23
_atom_site_aniso_U_13
_atom_site_aniso_U_12
S1 0.0317(3) 0.0262(3) 0.0243(3) 0.0041(2) 0.0079(2) 0.0163(3)
S2 0.0581(5) 0.0303(4) 0.0242(3) 0.0029(3) 0.0086(3) 0.0274(3)
O1 0.0358(10) 0.0290(10) 0.0250(9) 0.0086(7) 0.0078(7) 0.0177(8)
O2 0.0335(10) 0.0274(9) 0.0234(9) 0.0087(7) 0.0063(7) 0.0150(8)
N1 0.0286(11) 0.0229(11) 0.0232(10) 0.0024(8) 0.0062(8) 0.0129(9)
N2 0.0293(11) 0.0237(11) 0.0254(10) 0.0047(8) 0.0086(9) 0.0145(9)
N3 0.0313(11) 0.0219(10) 0.0211(10) 0.0045(8) 0.0062(8) 0.0138(9)
N4 0.0386(12) 0.0246(11) 0.0256(11) 0.0040(8) 0.0076(9) 0.0170(10)
N5 0.0381(12) 0.0251(11) 0.0247(11) 0.0030(8) 0.0072(9) 0.0183(10)
N6 0.0303(11) 0.0219(10) 0.0202(10) 0.0046(8) 0.0060(8) 0.0122(9)
C1 0.0211(11) 0.0209(12) 0.0234(12) 0.0037(9) 0.0051(9) 0.0088(10)
C2 0.0223(12) 0.0200(12) 0.0241(12) 0.0032(9) 0.0065(9) 0.0078(10)
C3 0.0217(12) 0.0204(12) 0.0257(12) 0.0033(9) 0.0039(9) 0.0076(10)
C4 0.0261(12) 0.0237(13) 0.0280(12) 0.0052(10) 0.0053(10) 0.0148(10)
C5 0.0246(12) 0.0234(12) 0.0244(12) 0.0034(9) 0.0062(10) 0.0114(10)
C6 0.0213(11) 0.0222(12) 0.0216(11) 0.0044(9) 0.0055(9) 0.0083(10)
C7 0.0206(11) 0.0248(12) 0.0232(12) 0.0055(9) 0.0049(9) 0.0116(10)
C8 0.0230(12) 0.0227(12) 0.0289(13) 0.0032(10) 0.0045(10) 0.0104(10)
C9 0.0257(12) 0.0244(13) 0.0219(11) 0.0018(9) 0.0034(9) 0.0118(10)
C10 0.0207(11) 0.0251(12) 0.0230(12) 0.0090(9) 0.0069(9) 0.0106(10)
C11 0.0285(13) 0.0201(12) 0.0274(12) 0.0055(9) 0.0077(10) 0.0108(10)
C12 0.0238(12) 0.0226(12) 0.0233(12) 0.0020(9) 0.0065(9) 0.0089(10)
C13 0.0552(18) 0.0327(15) 0.0312(14) 0.0161(12) 0.0150(13) 0.0240(14)
C14 0.0233(12) 0.0170(11) 0.0231(11) 0.0047(9) 0.0055(9) 0.0075(9)
C15 0.0222(12) 0.0204(12) 0.0236(12) 0.0030(9) 0.0063(9) 0.0090(10)
C16 0.0224(12) 0.0254(13) 0.0268(12) 0.0053(10) 0.0070(10) 0.0122(10)
C17 0.0253(12) 0.0162(11) 0.0216(11) 0.0023(9) 0.0027(9) 0.0071(9)
C18 0.0237(12) 0.0193(12) 0.0247(12) 0.0028(9) 0.0097(9) 0.0087(10)
C19 0.0222(12) 0.0224(12) 0.0260(12) 0.0033(9) 0.0055(9) 0.0104(10)
C20 0.0235(12) 0.0200(12) 0.0267(12) 0.0045(9) 0.0069(10) 0.0087(10)
C21 0.0237(12) 0.0228(12) 0.0283(13) 0.0055(10) 0.0038(10) 0.0083(10)
C22 0.0278(13) 0.0300(14) 0.0421(15) 0.0157(12) 0.0138(12) 0.0154(11)
C23 0.0375(15) 0.0192(13) 0.0466(16) 0.0096(11) 0.0213(13) 0.0147(11)
C24 0.0367(15) 0.0196(13) 0.0327(14) 0.0013(10) 0.0142(11) 0.0061(11)
C25 0.0277(13) 0.0241(13) 0.0264(12) 0.0049(10) 0.0071(10) 0.0091(11)
C26 0.0220(12) 0.0244(12) 0.0212(11) 0.0015(9) 0.0035(9) 0.0096(10)
C27 0.0278(13) 0.0246(13) 0.0288(13) 0.0052(10) 0.0095(10) 0.0112(11)
C28 0.0287(13) 0.0245(13) 0.0364(14) -0.0022(11) 0.0053(11) 0.0089(11)
C29 0.0297(13) 0.0402(16) 0.0215(12) -0.0020(10) 0.0038(10) 0.0175(12)
C30 0.0285(13) 0.0415(16) 0.0270(13) 0.0105(11) 0.0088(10) 0.0187(12)
C31 0.0298(13) 0.0259(13) 0.0286(13) 0.0068(10) 0.0080(10) 0.0120(11)
C32 0.0222(12) 0.0212(12) 0.0230(12) 0.0036(9) 0.0046(9) 0.0098(10)
C33 0.0239(12) 0.0211(12) 0.0247(12) 0.0033(9) 0.0047(9) 0.0100(10)
C34 0.0205(11) 0.0217(12) 0.0237(12) 0.0052(9) 0.0061(9) 0.0088(10)
C35 0.0315(13) 0.0197(12) 0.0292(13) 0.0056(10) 0.0086(10) 0.0140(10)
C36 0.0283(13) 0.0233(12) 0.0242(12) 0.0028(9) 0.0070(10) 0.0119(10)
C37 0.0180(11) 0.0246(12) 0.0222(11) 0.0049(9) 0.0037(9) 0.0090(10)
C38 0.0214(11) 0.0184(11) 0.0232(12) 0.0038(9) 0.0041(9) 0.0072(9)
C39 0.0238(12) 0.0256(13) 0.0277(13) 0.0048(10) 0.0078(10) 0.0120(10)
C40 0.0273(13) 0.0224(12) 0.0260(12) 0.0044(9) 0.0094(10) 0.0083(10)
C41 0.0256(12) 0.0156(11) 0.0237(12) 0.0031(9) 0.0022(9) 0.0063(10)
C42 0.0230(12) 0.0207(12) 0.0234(12) 0.0016(9) 0.0031(9) 0.0105(10)
C43 0.0252(12) 0.0183(12) 0.0227(12) 0.0017(9) 0.0054(9) 0.0072(10)
C44 0.0354(14) 0.0293(14) 0.0296(13) 0.0081(11) 0.0033(11) 0.0165(12)
C45 0.0197(11) 0.0218(12) 0.0239(12) 0.0035(9) 0.0062(9) 0.0096(10)
C46 0.0210(12) 0.0224(12) 0.0239(12) 0.0033(9) 0.0043(9) 0.0089(10)
C47 0.0229(12) 0.0196(12) 0.0244(12) 0.0034(9) 0.0057(9) 0.0078(10)
C48 0.0218(11) 0.0242(12) 0.0210(11) 0.0057(9) 0.0066(9) 0.0122(10)
C49 0.0234(12) 0.0210(12) 0.0223(11) 0.0021(9) 0.0056(9) 0.0086(10)
C50 0.0229(12) 0.0180(11) 0.0253(12) 0.0043(9) 0.0071(9) 0.0091(9)
C51 0.0217(12) 0.0180(12) 0.0261(12) 0.0050(9) 0.0033(9) 0.0071(10)
C52 0.0280(13) 0.0274(13) 0.0255(12) 0.0058(10) 0.0039(10) 0.0090(11)
C53 0.0325(14) 0.0282(14) 0.0319(14) 0.0094(11) -0.0019(11) 0.0075(11)
C54 0.0283(13) 0.0220(13) 0.0424(16) 0.0045(11) -0.0047(11) 0.0096(11)
C55 0.0235(13) 0.0247(13) 0.0429(15) 0.0011(11) 0.0037(11) 0.0100(11)
C56 0.0242(12) 0.0254(13) 0.0320(13) 0.0063(10) 0.0079(10) 0.0094(10)
C57 0.0271(12) 0.0199(12) 0.0218(11) 0.0045(9) 0.0070(9) 0.0093(10)
C58 0.0256(12) 0.0260(13) 0.0251(12) 0.0069(10) 0.0073(10) 0.0111(10)
C59 0.0324(14) 0.0266(13) 0.0330(14) 0.0054(11) 0.0112(11) 0.0143(11)
C60 0.0389(15) 0.0250(13) 0.0243(12) -0.0001(10) 0.0095(11) 0.0090(11)
C61 0.0288(13) 0.0304(14) 0.0270(13) -0.0008(10) -0.0001(10) 0.0095(11)
C62 0.0267(13) 0.0279(13) 0.0275(13) 0.0028(10) 0.0036(10) 0.0112(11)

loop_
_atom_type_symbol
_atom_type_description
_atom_type_scat_dispersion_real
_atom_type_scat_dispersion_imag
_atom_type_scat_source
C C 0.0033 0.0016
;
International Tables for Crystallography
(Vol. C, Tables 4.2.6.8 and 6.1.1.4)
;
H H 0.0000 0.0000
;
International Tables for Crystallography
(Vol. C, Table 6.1.1.4)
;
N N 0.0061 0.0033
;
International Tables for Crystallography
(Vol. C, Tables 4.2.6.8 and 6.1.1.4)
;
O O 0.0106 0.0060
;
International Tables for Crystallography
(Vol. C, Tables 4.2.6.8 and 6.1.1.4)
;
S S 0.1246 0.1234
;
International Tables for Crystallography
(Vol. C, Tables 4.2.6.8 and 6.1.1.4)
;

loop_
_geom_angle_atom_site_label_1
_geom_angle_atom_site_label_2
_geom_angle_atom_site_label_3
_geom_angle
N2 S1 N1 101.07(10)
N5 S2 N4 101.23(10)
C10 O1 C13 116.94(19)
C41 O2 C44 117.62(19)
C1 N1 S1 106.30(16)
C2 N2 S1 106.52(16)
C17 N3 C26 120.29(19)
C17 N3 C20 117.69(18)
C26 N3 C20 121.88(19)
C32 N4 S2 106.39(16)
C33 N5 S2 106.61(16)
C48 N6 C51 122.97(19)
C48 N6 C57 118.68(18)
C51 N6 C57 118.28(18)
N1 C1 C2 113.2(2)
N1 C1 C6 125.7(2)
C2 C1 C6 121.1(2)
N2 C2 C1 112.9(2)
N2 C2 C3 125.3(2)
C1 C2 C3 121.8(2)
C4 C3 C2 114.9(2)
C4 C3 C7 121.6(2)
C2 C3 C7 123.5(2)
C3 C4 C5 123.4(2)
C3 C4 H4 118.3
C5 C4 H4 118.3
C6 C5 C4 123.6(2)
C6 C5 H5 118.2
C4 C5 H5 118.2
C5 C6 C1 115.1(2)
C5 C6 C14 122.2(2)
C1 C6 C14 122.7(2)
C12 C7 C8 117.4(2)
C12 C7 C3 120.3(2)
C8 C7 C3 122.3(2)
C9 C8 C7 121.1(2)
C9 C8 H8 119.4
C7 C8 H8 119.4
C8 C9 C10 120.1(2)
C8 C9 H9 120.0
C10 C9 H9 120.0
O1 C10 C11 124.7(2)
O1 C10 C9 115.3(2)
C11 C10 C9 120.0(2)
C12 C11 C10 119.1(2)
C12 C11 H11 120.4
C10 C11 H11 120.4
C11 C12 C7 122.2(2)
C11 C12 H12 118.9
C7 C12 H12 118.9
O1 C13 H13A 109.5
O1 C13 H13B 109.5
H13A C13 H13B 109.5
O1 C13 H13C 109.5
H13A C13 H13C 109.5
H13B C13 H13C 109.5
C19 C14 C15 117.6(2)
C19 C14 C6 120.4(2)
C15 C14 C6 122.0(2)
C16 C15 C14 120.9(2)
C16 C15 H15 119.5
C14 C15 H15 119.5
C15 C16 C17 120.7(2)
C15 C16 H16 119.6
C17 C16 H16 119.6
C18 C17 C16 118.5(2)
C18 C17 N3 121.6(2)
C16 C17 N3 119.8(2)
C19 C18 C17 120.4(2)
C19 C18 H18 119.8
C17 C18 H18 119.8
C18 C19 C14 121.7(2)
C18 C19 H19 119.1
C14 C19 H19 119.1
C21 C20 C25 118.7(2)
C21 C20 N3 121.7(2)
C25 C20 N3 119.6(2)
C22 C21 C20 120.7(2)
C22 C21 H21 119.6
C20 C21 H21 119.6
C21 C22 C23 120.2(2)
C21 C22 H22 119.9
C23 C22 H22 119.9
C24 C23 C22 119.4(2)
C24 C23 H23 120.3
C22 C23 H23 120.3
C23 C24 C25 120.7(2)
C23 C24 H24 119.6
C25 C24 H24 119.6
C24 C25 C20 120.1(2)
C24 C25 H25 119.9
C20 C25 H25 119.9
C31 C26 C27 118.5(2)
C31 C26 N3 121.3(2)
C27 C26 N3 120.2(2)
C28 C27 C26 120.5(2)
C28 C27 H27 119.8
C26 C27 H27 119.8
C29 C28 C27 120.5(2)
C29 C28 H28 119.8
C27 C28 H28 119.8
C30 C29 C28 119.1(2)
C30 C29 H29 120.5
C28 C29 H29 120.5
C31 C30 C29 120.7(2)
C31 C30 H30 119.6
C29 C30 H30 119.6
C30 C31 C26 120.5(2)
C30 C31 H31 119.7
C26 C31 H31 119.7
N4 C32 C37 125.6(2)
N4 C32 C33 113.2(2)
C37 C32 C33 121.2(2)
N5 C33 C34 125.8(2)
N5 C33 C32 112.6(2)
C34 C33 C32 121.5(2)
C35 C34 C33 115.0(2)
C35 C34 C38 121.5(2)
C33 C34 C38 123.5(2)
C34 C35 C36 123.5(2)
C34 C35 H35 118.2
C36 C35 H35 118.2
C37 C36 C35 123.6(2)
C37 C36 H36 118.2
C35 C36 H36 118.2
C36 C37 C32 115.1(2)
C36 C37 C45 121.8(2)
C32 C37 C45 123.1(2)
C43 C38 C39 117.4(2)
C43 C38 C34 120.2(2)
C39 C38 C34 122.5(2)
C40 C39 C38 120.9(2)
C40 C39 H39 119.5
C38 C39 H39 119.5
C39 C40 C41 120.3(2)
C39 C40 H40 119.8
C41 C40 H40 119.8
O2 C41 C42 124.5(2)
O2 C41 C40 115.6(2)
C42 C41 C40 119.9(2)
C41 C42 C43 119.3(2)
C41 C42 H42 120.3
C43 C42 H42 120.3
C42 C43 C38 122.1(2)
C42 C43 H43 118.9
C38 C43 H43 118.9
O2 C44 H44A 109.5
O2 C44 H44B 109.5
H44A C44 H44B 109.5
O2 C44 H44C 109.5
H44A C44 H44C 109.5
H44B C44 H44C 109.5
C46 C45 C50 116.6(2)
C46 C45 C37 123.5(2)
C50 C45 C37 119.8(2)
C47 C46 C45 121.9(2)
C47 C46 H46 119.0
C45 C46 H46 119.0
C46 C47 C48 120.7(2)
C46 C47 H47 119.7
C48 C47 H47 119.7
C47 C48 C49 118.0(2)
C47 C48 N6 122.3(2)
C49 C48 N6 119.7(2)
C50 C49 C48 120.7(2)
C50 C49 H49 119.6
C48 C49 H49 119.6
C49 C50 C45 122.0(2)
C49 C50 H50 119.0
C45 C50 H50 119.0
C56 C51 C52 118.2(2)
C56 C51 N6 122.6(2)
C52 C51 N6 119.2(2)
C53 C52 C51 120.6(2)
C53 C52 H52 119.7
C51 C52 H52 119.7
C54 C53 C52 120.7(2)
C54 C53 H53 119.7
C52 C53 H53 119.7
C53 C54 C55 119.0(2)
C53 C54 H54 120.5
C55 C54 H54 120.5
C54 C55 C56 120.9(2)
C54 C55 H55 119.5
C56 C55 H55 119.5
C55 C56 C51 120.5(2)
C55 C56 H56 119.7
C51 C56 H56 119.7
C62 C57 C58 119.9(2)
C62 C57 N6 120.0(2)
C58 C57 N6 120.1(2)
C57 C58 C59 119.9(2)
C57 C58 H58 120.1
C59 C58 H58 120.1
C60 C59 C58 120.0(2)
C60 C59 H59 120.0
C58 C59 H59 120.0
C61 C60 C59 119.7(2)
C61 C60 H60 120.1
C59 C60 H60 120.1
C62 C61 C60 120.5(2)
C62 C61 H61 119.8
C60 C61 H61 119.8
C61 C62 C57 120.0(2)
C61 C62 H62 120.0
C57 C62 H62 120.0

loop_
_geom_bond_atom_site_label_1
_geom_bond_atom_site_label_2
_geom_bond_distance
S1 N2 1.615(2)
S1 N1 1.616(2)
S2 N5 1.612(2)
S2 N4 1.614(2)
O1 C10 1.373(3)
O1 C13 1.426(3)
O2 C41 1.374(3)
O2 C44 1.430(3)
N1 C1 1.353(3)
N2 C2 1.353(3)
N3 C17 1.416(3)
N3 C26 1.420(3)
N3 C20 1.426(3)
N4 C32 1.349(3)
N5 C33 1.352(3)
N6 C48 1.411(3)
N6 C51 1.425(3)
N6 C57 1.439(3)
C1 C2 1.434(3)
C1 C6 1.441(3)
C2 C3 1.440(3)
C3 C4 1.377(3)
C3 C7 1.475(3)
C4 C5 1.416(3)
C4 H4 0.9500
C5 C6 1.376(3)
C5 H5 0.9500
C6 C14 1.474(3)
C7 C12 1.397(3)
C7 C8 1.406(3)
C8 C9 1.383(3)
C8 H8 0.9500
C9 C10 1.396(3)
C9 H9 0.9500
C10 C11 1.391(3)
C11 C12 1.389(3)
C11 H11 0.9500
C12 H12 0.9500
C13 H13A 0.9800
C13 H13B 0.9800
C13 H13C 0.9800
C14 C19 1.402(3)
C14 C15 1.403(3)
C15 C16 1.387(3)
C15 H15 0.9500
C16 C17 1.401(3)
C16 H16 0.9500
C17 C18 1.396(3)
C18 C19 1.380(3)
C18 H18 0.9500
C19 H19 0.9500
C20 C21 1.390(3)
C20 C25 1.398(3)
C21 C22 1.386(3)
C21 H21 0.9500
C22 C23 1.387(4)
C22 H22 0.9500
C23 C24 1.381(4)
C23 H23 0.9500
C24 C25 1.387(3)
C24 H24 0.9500
C25 H25 0.9500
C26 C31 1.396(3)
C26 C27 1.398(3)
C27 C28 1.391(3)
C27 H27 0.9500
C28 C29 1.388(4)
C28 H28 0.9500
C29 C30 1.387(4)
C29 H29 0.9500
C30 C31 1.386(3)
C30 H30 0.9500
C31 H31 0.9500
C32 C37 1.435(3)
C32 C33 1.443(3)
C33 C34 1.435(3)
C34 C35 1.378(3)
C34 C38 1.478(3)
C35 C36 1.414(3)
C35 H35 0.9500
C36 C37 1.379(3)
C36 H36 0.9500
C37 C45 1.476(3)
C38 C43 1.401(3)
C38 C39 1.405(3)
C39 C40 1.390(3)
C39 H39 0.9500
C40 C41 1.394(3)
C40 H40 0.9500
C41 C42 1.388(3)
C42 C43 1.391(3)
C42 H42 0.9500
C43 H43 0.9500
C44 H44A 0.9800
C44 H44B 0.9800
C44 H44C 0.9800
C45 C46 1.400(3)
C45 C50 1.407(3)
C46 C47 1.391(3)
C46 H46 0.9500
C47 C48 1.401(3)
C47 H47 0.9500
C48 C49 1.401(3)
C49 C50 1.383(3)
C49 H49 0.9500
C50 H50 0.9500
C51 C56 1.395(3)
C51 C52 1.401(3)
C52 C53 1.389(3)
C52 H52 0.9500
C53 C54 1.383(4)
C53 H53 0.9500
C54 C55 1.384(4)
C54 H54 0.9500
C55 C56 1.387(3)
C55 H55 0.9500
C56 H56 0.9500
C57 C62 1.386(3)
C57 C58 1.389(3)
C58 C59 1.392(3)
C58 H58 0.9500
C59 C60 1.385(4)
C59 H59 0.9500
C60 C61 1.385(4)
C60 H60 0.9500
C61 C62 1.383(3)
C61 H61 0.9500
C62 H62 0.9500

loop_
_geom_torsion_atom_site_label_1
_geom_torsion_atom_site_label_2
_geom_torsion_atom_site_label_3
_geom_torsion_atom_site_label_4
_geom_torsion
N2 S1 N1 C1 -0.05(18)
N1 S1 N2 C2 0.66(18)
N5 S2 N4 C32 0.14(19)
N4 S2 N5 C33 -0.76(19)
S1 N1 C1 C2 -0.6(2)
S1 N1 C1 C6 179.69(19)
S1 N2 C2 C1 -1.0(2)
S1 N2 C2 C3 179.84(19)
N1 C1 C2 N2 1.1(3)
C6 C1 C2 N2 -179.1(2)
N1 C1 C2 C3 -179.8(2)
C6 C1 C2 C3 0.0(3)
N2 C2 C3 C4 -178.0(2)
C1 C2 C3 C4 3.0(3)
N2 C2 C3 C7 3.6(4)
C1 C2 C3 C7 -175.4(2)
C2 C3 C4 C5 -3.4(3)
C7 C3 C4 C5 175.0(2)
C3 C4 C5 C6 0.8(4)
C4 C5 C6 C1 2.3(3)
C4 C5 C6 C14 -176.9(2)
N1 C1 C6 C5 177.1(2)
C2 C1 C6 C5 -2.6(3)
N1 C1 C6 C14 -3.7(4)
C2 C1 C6 C14 176.6(2)
C4 C3 C7 C12 -37.5(3)
C2 C3 C7 C12 140.8(2)
C4 C3 C7 C8 141.7(2)
C2 C3 C7 C8 -40.0(3)
C12 C7 C8 C9 2.4(3)
C3 C7 C8 C9 -176.8(2)
C7 C8 C9 C10 0.0(4)
C13 O1 C10 C11 9.4(3)
C13 O1 C10 C9 -171.1(2)
C8 C9 C10 O1 177.7(2)
C8 C9 C10 C11 -2.7(3)
O1 C10 C11 C12 -177.7(2)
C9 C10 C11 C12 2.8(3)
C10 C11 C12 C7 -0.2(4)
C8 C7 C12 C11 -2.4(3)
C3 C7 C12 C11 176.9(2)
C5 C6 C14 C19 -29.8(3)
C1 C6 C14 C19 151.0(2)
C5 C6 C14 C15 147.8(2)
C1 C6 C14 C15 -31.4(3)
C19 C14 C15 C16 -1.8(3)
C6 C14 C15 C16 -179.5(2)
C14 C15 C16 C17 -0.3(4)
C15 C16 C17 C18 2.8(3)
C15 C16 C17 N3 -174.1(2)
C26 N3 C17 C18 47.4(3)
C20 N3 C17 C18 -128.4(2)
C26 N3 C17 C16 -135.8(2)
C20 N3 C17 C16 48.4(3)
C16 C17 C18 C19 -3.1(3)
N3 C17 C18 C19 173.8(2)
C17 C18 C19 C14 1.0(4)
C15 C14 C19 C18 1.4(3)
C6 C14 C19 C18 179.2(2)
C17 N3 C20 C21 -148.7(2)
C26 N3 C20 C21 35.6(3)
C17 N3 C20 C25 30.7(3)
C26 N3 C20 C25 -145.0(2)
C25 C20 C21 C22 1.9(4)
N3 C20 C21 C22 -178.8(2)
C20 C21 C22 C23 -2.2(4)
C21 C22 C23 C24 0.7(4)
C22 C23 C24 C25 1.2(4)
C23 C24 C25 C20 -1.6(4)
C21 C20 C25 C24 0.0(3)
N3 C20 C25 C24 -179.4(2)
C17 N3 C26 C31 -149.6(2)
C20 N3 C26 C31 26.0(3)
C17 N3 C26 C27 31.8(3)
C20 N3 C26 C27 -152.6(2)
C31 C26 C27 C28 -3.2(4)
N3 C26 C27 C28 175.4(2)
C26 C27 C28 C29 -1.4(4)
C27 C28 C29 C30 3.7(4)
C28 C29 C30 C31 -1.3(4)
C29 C30 C31 C26 -3.3(4)
C27 C26 C31 C30 5.5(4)
N3 C26 C31 C30 -173.1(2)
S2 N4 C32 C37 179.7(2)
S2 N4 C32 C33 0.5(3)
S2 N5 C33 C34 -179.9(2)
S2 N5 C33 C32 1.1(3)
N4 C32 C33 N5 -1.1(3)
C37 C32 C33 N5 179.6(2)
N4 C32 C33 C34 179.9(2)
C37 C32 C33 C34 0.6(3)
N5 C33 C34 C35 179.4(2)
C32 C33 C34 C35 -1.8(3)
N5 C33 C34 C38 -2.1(4)
C32 C33 C34 C38 176.7(2)
C33 C34 C35 C36 1.4(3)
C38 C34 C35 C36 -177.1(2)
C34 C35 C36 C37 0.2(4)
C35 C36 C37 C32 -1.5(3)
C35 C36 C37 C45 179.0(2)
N4 C32 C37 C36 -178.2(2)
C33 C32 C37 C36 1.0(3)
N4 C32 C37 C45 1.3(4)
C33 C32 C37 C45 -179.5(2)
C35 C34 C38 C43 40.9(3)
C33 C34 C38 C43 -137.5(2)
C35 C34 C38 C39 -138.3(2)
C33 C34 C38 C39 43.3(3)
C43 C38 C39 C40 -0.1(3)
C34 C38 C39 C40 179.1(2)
C38 C39 C40 C41 0.8(4)
C44 O2 C41 C42 0.3(3)
C44 O2 C41 C40 -179.8(2)
C39 C40 C41 O2 179.5(2)
C39 C40 C41 C42 -0.6(4)
O2 C41 C42 C43 179.7(2)
C40 C41 C42 C43 -0.2(3)
C41 C42 C43 C38 0.8(3)
C39 C38 C43 C42 -0.7(3)
C34 C38 C43 C42 -179.9(2)
C36 C37 C45 C46 -145.0(2)
C32 C37 C45 C46 35.5(3)
C36 C37 C45 C50 32.8(3)
C32 C37 C45 C50 -146.7(2)
C50 C45 C46 C47 -0.4(3)
C37 C45 C46 C47 177.5(2)
C45 C46 C47 C48 2.3(3)
C46 C47 C48 C49 -2.4(3)
C46 C47 C48 N6 177.9(2)
C51 N6 C48 C47 -31.9(3)
C57 N6 C48 C47 151.3(2)
C51 N6 C48 C49 148.4(2)
C57 N6 C48 C49 -28.4(3)
C47 C48 C49 C50 0.8(3)
N6 C48 C49 C50 -179.5(2)
C48 C49 C50 C45 1.1(3)
C46 C45 C50 C49 -1.3(3)
C37 C45 C50 C49 -179.3(2)
C48 N6 C51 C56 -27.1(3)
C57 N6 C51 C56 149.8(2)
C48 N6 C51 C52 154.1(2)
C57 N6 C51 C52 -29.1(3)
C56 C51 C52 C53 0.3(4)
N6 C51 C52 C53 179.2(2)
C51 C52 C53 C54 0.1(4)
C52 C53 C54 C55 -0.3(4)
C53 C54 C55 C56 0.2(4)
C54 C55 C56 C51 0.2(4)
C52 C51 C56 C55 -0.5(4)
N6 C51 C56 C55 -179.3(2)
C48 N6 C57 C62 125.7(2)
C51 N6 C57 C62 -51.3(3)
C48 N6 C57 C58 -55.5(3)
C51 N6 C57 C58 127.5(2)
C62 C57 C58 C59 0.9(4)
N6 C57 C58 C59 -177.9(2)
C57 C58 C59 C60 0.8(4)
C58 C59 C60 C61 -1.8(4)
C59 C60 C61 C62 1.0(4)
C60 C61 C62 C57 0.7(4)
C58 C57 C62 C61 -1.7(4)
N6 C57 C62 C61 177.1(2)
